data_4024615
loop_
_publ_author_name
'Carlos Saavedra'
'Rosendo Hern\'andez'
'Alicia Boto'
'Eleuterio \'Alvarez'

_publ_section_title
;
Catalytic, One-Pot Synthesis of \b-Amino Acids from \a-Amino Acids.
Preparation of \a,\b-Peptide Derivatives
;
_journal_name_full 'Journal of Organic Chemistry'
_journal_page_first 4655
_journal_page_last 4665
_journal_paper_doi 10.1021/jo9004487
_journal_volume 74
_journal_year 2009
_chemical_absolute_configuration rmad
_chemical_formula_moiety 'C26 H32 I N3 O5, C H Cl3'
_chemical_formula_sum 'C27 H33 Cl3 I N3 O5'
_chemical_formula_weight 712.81
_chemical_name_systematic
; 
 ? 
;
_space_group_IT_number 18
_symmetry_cell_setting orthorhombic
_symmetry_space_group_name_Hall 'P 2 2ab'
_symmetry_space_group_name_H-M 'P 21 21 2'
_atom_sites_solution_hydrogens geom
_atom_sites_solution_primary direct
_atom_sites_solution_secondary difmap
_audit_creation_method SHELXL-97
_cell_angle_alpha 90.00
_cell_angle_beta 90.00
_cell_angle_gamma 90.00
_cell_formula_units_Z 4
_cell_length_a 34.192
_cell_length_b 8.269
_cell_length_c 11.228
_cell_measurement_reflns_used 7616
_cell_measurement_temperature 173(2)
_cell_measurement_theta_max 26.35
_cell_measurement_theta_min 2.38
_cell_volume 3174.5
_computing_cell_refinement 'Bruker (2006). APEX 2. Version 2.1.'
_computing_data_collection 'Bruker (2006). APEX 2. Version 2.1.'
_computing_data_reduction 'Bruker (2006). APEX 2. Version 2.1.'
_computing_molecular_graphics 'XP, SHELXTL v. 6.14 (Bruker, 2003)'
_computing_publication_material 'XCIF, SHELXTL v. 6.14 (Bruker, 2003)'
_computing_structure_refinement 'XL, SHELXTL v. 6.14 (Bruker, 2003)'
_computing_structure_solution 'Bruker (2006). APEX 2. Version 2.1.'
_diffrn_ambient_temperature 173(2)
_diffrn_detector_area_resol_mean 8.26
_diffrn_measured_fraction_theta_full 0.997
_diffrn_measured_fraction_theta_max 0.997
_diffrn_measurement_device_type
;
 Bruker-Nonius X8kappa APEX II CCD area detector'
;
_diffrn_measurement_method 'phi and omega scans with narrow frames'
_diffrn_radiation_monochromator graphite
_diffrn_radiation_source 'fine-focus sealed tube'
_diffrn_radiation_type MoK\a
_diffrn_radiation_wavelength 0.71073
_diffrn_reflns_av_R_equivalents 0.0286
_diffrn_reflns_av_sigmaI/netI 0.0268
_diffrn_reflns_limit_h_max 45
_diffrn_reflns_limit_h_min -48
_diffrn_reflns_limit_k_max 11
_diffrn_reflns_limit_k_min -11
_diffrn_reflns_limit_l_max 12
_diffrn_reflns_limit_l_min -16
_diffrn_reflns_number 57660
_diffrn_reflns_theta_full 30.61
_diffrn_reflns_theta_max 30.61
_diffrn_reflns_theta_min 1.91
_diffrn_standards_decay_% 0
_exptl_absorpt_coefficient_mu 1.300
_exptl_absorpt_correction_T_max 0.8702
_exptl_absorpt_correction_T_min 0.7455
_exptl_absorpt_correction_type multi-scan
_exptl_absorpt_process_details
;
 SADABS, Bruker (2006). APEX 2. Version 2.1. Bruker Analytical
 X-ray Solutions, Madison, Wisconsin, USA.
;
_exptl_crystal_colour colourless
_exptl_crystal_density_diffrn 1.491
_exptl_crystal_density_method 'not measured'
_exptl_crystal_description plate
_exptl_crystal_F_000 1440
_exptl_crystal_size_max 0.24
_exptl_crystal_size_mid 0.19
_exptl_crystal_size_min 0.11
_refine_diff_density_max 0.589
_refine_diff_density_min -0.449
_refine_diff_density_rms 0.073
_refine_ls_abs_structure_details 'Flack H D (1983), Acta Cryst. A39, 876-881'
_refine_ls_abs_structure_Flack 0.015(15)
_refine_ls_extinction_method none
_refine_ls_goodness_of_fit_ref 1.030
_refine_ls_hydrogen_treatment mixed
_refine_ls_matrix_type full
_refine_ls_number_parameters 420
_refine_ls_number_reflns 9611
_refine_ls_number_restraints 120
_refine_ls_restrained_S_all 1.034
_refine_ls_R_factor_all 0.0503
_refine_ls_R_factor_gt 0.0382
_refine_ls_shift/su_max 0.002
_refine_ls_shift/su_mean 0.000
_refine_ls_structure_factor_coef Fsqd
_refine_ls_weighting_details 'calc w=1/[\s^2^(Fo^2^)+(0.0693P)^2^+0.5899P] where P=(Fo^2^+2Fc^2^)/3'
_refine_ls_weighting_scheme calc
_refine_ls_wR_factor_gt 0.1071
_refine_ls_wR_factor_ref 0.1136
_reflns_number_gt 7899
_reflns_number_total 9611
_reflns_threshold_expression >2sigma(I)
_cod_data_source_file jo9004487_si_014.cif
_cod_data_source_block 105
_cod_depositor_comments
;
The following automatic conversions were performed:
'_symmetry_cell_setting' value 'Orthorhombic' changed to 'orthorhombic'
according to '/home/saulius/struct/CIF-dictionaries/cif_core.dic'
dictionary named 'cif_core.dic' version 2.4.1 from 2010-06-29.

Automatic conversion script
Id: cif_fix_enum 1527 2010-12-29 10:47:43Z saulius 
;
_cod_original_sg_symbol_H-M P2(1)2(1)2
_cod_database_code 4024615

loop_
_symmetry_equiv_pos_as_xyz
'x, y, z'
'-x, -y, z'
'x+1/2, -y+1/2, -z'
'-x+1/2, y+1/2, -z'

loop_
_atom_site_label
_atom_site_type_symbol
_atom_site_fract_x
_atom_site_fract_y
_atom_site_fract_z
_atom_site_U_iso_or_equiv
_atom_site_adp_type
_atom_site_occupancy
_atom_site_symmetry_multiplicity
_atom_site_calc_flag
_atom_site_refinement_flags
_atom_site_disorder_assembly
_atom_site_disorder_group
I1 I 0.458446(7) 1.31163(3) -0.248293(19) 0.06222(9) Uani 1 1 d . . .
O1 O 0.67083(6) 1.0059(3) 0.44300(18) 0.0423(5) Uani 1 1 d . . .
O2 O 0.72895(5) 1.0945(3) 0.37901(18) 0.0440(5) Uani 1 1 d . . .
O3 O 0.59092(5) 1.0298(2) 0.18383(15) 0.0320(4) Uani 1 1 d . . .
O1" O 0.53460(5) 0.7982(2) 0.39407(16) 0.0316(3) Uani 1 1 d . . .
O1' O 0.69495(5) 0.6179(2) 0.33246(19) 0.0384(4) Uani 1 1 d . . .
N1 N 0.66093(5) 0.8177(2) 0.24401(18) 0.0260(3) Uani 1 1 d D . .
H1N H 0.6393(6) 0.875(3) 0.238(3) 0.031 Uiso 1 1 d D . .
N2 N 0.59973(5) 0.8014(3) 0.43677(16) 0.0257(4) Uani 1 1 d D . .
H2N H 0.6211(7) 0.865(3) 0.438(3) 0.031 Uiso 1 1 d D . .
N3 N 0.54527(6) 1.1207(2) 0.31162(17) 0.0261(4) Uani 1 1 d D . .
H3N H 0.5191(6) 1.140(4) 0.338(3) 0.031 Uiso 1 1 d D . .
C1 C 0.69584(7) 1.0115(3) 0.3679(2) 0.0307(5) Uani 1 1 d . . .
C2 C 0.69382(6) 0.9276(2) 0.2467(2) 0.0268(4) Uani 1 1 d . . .
H2 H 0.7184 0.8642 0.2346 0.032 Uiso 1 1 calc R . .
C3 C 0.69036(7) 1.0550(3) 0.1464(2) 0.0302(5) Uani 1 1 d . . .
H3A H 0.6641 1.1053 0.1499 0.036 Uiso 1 1 calc R . .
H3B H 0.7100 1.1412 0.1599 0.036 Uiso 1 1 calc R . .
C4 C 0.69652(8) 0.9836(3) 0.0244(2) 0.0320(5) Uani 1 1 d . . .
C5 C 0.73223(9) 1.0021(4) -0.0338(3) 0.0461(7) Uani 1 1 d . . .
H5 H 0.7531 1.0569 0.0048 0.055 Uiso 1 1 calc R . .
C6 C 0.73750(12) 0.9409(5) -0.1483(3) 0.0621(10) Uani 1 1 d . . .
H6 H 0.7619 0.9542 -0.1877 0.075 Uiso 1 1 calc R . .
C7 C 0.70689(15) 0.8598(5) -0.2051(3) 0.0675(11) Uani 1 1 d . . .
H7 H 0.7101 0.8183 -0.2833 0.081 Uiso 1 1 calc R . .
C8 C 0.67228(13) 0.8411(4) -0.1462(3) 0.0592(9) Uani 1 1 d . . .
H8 H 0.6515 0.7847 -0.1840 0.071 Uiso 1 1 calc R . .
C9 C 0.66676(10) 0.9019(4) -0.0332(3) 0.0441(6) Uani 1 1 d . . .
H9 H 0.6423 0.8876 0.0055 0.053 Uiso 1 1 calc R . .
C10 C 0.73325(10) 1.1872(5) 0.4882(3) 0.0590(9) Uani 1 1 d . . .
H10A H 0.7194 1.2904 0.4803 0.088 Uiso 1 1 calc R . .
H10B H 0.7611 1.2078 0.5031 0.088 Uiso 1 1 calc R . .
H10C H 0.7222 1.1260 0.5550 0.088 Uiso 1 1 calc R . .
C11 C 0.55953(6) 1.1004(3) 0.2009(2) 0.0249(4) Uani 1 1 d . . .
C12 C 0.53633(6) 1.1638(3) 0.0979(2) 0.0261(4) Uani 1 1 d . . .
C13 C 0.54890(8) 1.1241(4) -0.0156(2) 0.0407(6) Uani 1 1 d . . .
H13 H 0.5723 1.0638 -0.0256 0.049 Uiso 1 1 calc R . .
C14 C 0.52759(9) 1.1717(4) -0.1151(2) 0.0476(7) Uani 1 1 d . . .
H14 H 0.5365 1.1453 -0.1928 0.057 Uiso 1 1 calc R . .
C15 C 0.49350(8) 1.2572(3) -0.1002(2) 0.0366(5) Uani 1 1 d . . .
C16 C 0.48102(8) 1.3033(4) 0.0120(2) 0.0386(6) Uani 1 1 d . . .
H16 H 0.4580 1.3664 0.0213 0.046 Uiso 1 1 calc R . .
C17 C 0.50249(8) 1.2564(3) 0.1106(2) 0.0352(5) Uani 1 1 d . . .
H17 H 0.4941 1.2877 0.1879 0.042 Uiso 1 1 calc R . .
C1" C 0.56533(6) 0.8724(3) 0.41294(19) 0.0243(4) Uani 1 1 d . . .
C2" C 0.56694(6) 1.0568(3) 0.4124(2) 0.0259(4) Uani 1 1 d . . .
H2" H 0.5949 1.0904 0.4041 0.031 Uiso 1 1 calc R . .
C3" C 0.55108(8) 1.1267(3) 0.5294(2) 0.0347(5) Uani 1 1 d . . .
H3"1 H 0.5559 1.2434 0.5317 0.052 Uiso 1 1 calc R . .
H3"2 H 0.5643 1.0748 0.5968 0.052 Uiso 1 1 calc R . .
H3"3 H 0.5229 1.1064 0.5345 0.052 Uiso 1 1 calc R . .
C1' C 0.66366(6) 0.6705(3) 0.2956(2) 0.0261(4) Uani 1 1 d . . .
C2' C 0.62517(7) 0.5756(3) 0.3115(2) 0.0291(4) Uani 1 1 d . . .
C3' C 0.60713(7) 0.6270(3) 0.4335(2) 0.0320(5) Uani 1 1 d . . .
H3' H 0.5814 0.5706 0.4421 0.038 Uiso 1 1 calc R . .
C4' C 0.63200(9) 0.5833(4) 0.5410(3) 0.0503(8) Uani 1 1 d . . .
H4'1 H 0.6575 0.6369 0.5347 0.075 Uiso 1 1 calc R . .
H4'2 H 0.6358 0.4659 0.5437 0.075 Uiso 1 1 calc R . .
H4'3 H 0.6188 0.6191 0.6138 0.075 Uiso 1 1 calc R . .
C5' C 0.63440(10) 0.3945(3) 0.3134(4) 0.0497(7) Uani 1 1 d . . .
H5'1 H 0.6108 0.3340 0.3354 0.075 Uiso 1 1 calc R . .
H5'2 H 0.6551 0.3733 0.3718 0.075 Uiso 1 1 calc R . .
H5'3 H 0.6432 0.3602 0.2343 0.075 Uiso 1 1 calc R . .
C6' C 0.59611(7) 0.6083(3) 0.2107(2) 0.0342(5) Uani 1 1 d . . .
H6'1 H 0.6086 0.5852 0.1340 0.051 Uiso 1 1 calc R . .
H6'2 H 0.5880 0.7219 0.2131 0.051 Uiso 1 1 calc R . .
H6'3 H 0.5731 0.5387 0.2206 0.051 Uiso 1 1 calc R . .
C18 C 0.66545(9) 0.2844(4) 0.8267(3) 0.0520(8) Uani 1 1 d D . .
H18 H 0.6788 0.1800 0.8461 0.062 Uiso 1 1 calc R A 1
Cl1A Cl 0.6984(3) 0.4100(14) 0.7491(8) 0.033(3) Uani 0.40 1 d PDU B 1
Cl2A Cl 0.6240(3) 0.2453(15) 0.7536(10) 0.169(6) Uani 0.40 1 d PDU B 1
Cl3A Cl 0.6545(4) 0.3856(14) 0.9587(10) 0.137(5) Uani 0.40 1 d PDU B 1
Cl1B Cl 0.6993(5) 0.417(2) 0.7565(16) 0.044(5) Uani 0.30 1 d PDU B 2
Cl2B Cl 0.6282(3) 0.2089(16) 0.7289(7) 0.0557(17) Uani 0.30 1 d PDU B 2
Cl3B Cl 0.6445(3) 0.3727(10) 0.9529(6) 0.0597(15) Uani 0.30 1 d PDU B 2
Cl1C Cl 0.6967(4) 0.409(2) 0.7547(18) 0.105(4) Uani 0.30 1 d PDU B 3
Cl2C Cl 0.6367(4) 0.204(2) 0.7123(13) 0.096(5) Uani 0.30 1 d PDU B 3
Cl3C Cl 0.6365(5) 0.394(2) 0.9238(13) 0.153(6) Uani 0.30 1 d PDU B 3

loop_
_atom_site_aniso_label
_atom_site_aniso_U_11
_atom_site_aniso_U_22
_atom_site_aniso_U_33
_atom_site_aniso_U_23
_atom_site_aniso_U_13
_atom_site_aniso_U_12
I1 0.05915(14) 0.08713(17) 0.04039(11) 0.00467(13) -0.01989(10) 0.01195(11)
O1 0.0324(9) 0.0584(12) 0.0362(9) -0.0104(9) 0.0044(8) -0.0129(9)
O2 0.0289(9) 0.0627(13) 0.0405(10) -0.0083(9) 0.0009(7) -0.0163(9)
O3 0.0236(8) 0.0389(9) 0.0334(8) 0.0054(7) 0.0041(6) 0.0087(7)
O1" 0.0198(7) 0.0286(8) 0.0464(9) 0.0028(7) -0.0011(6) -0.0018(6)
O1' 0.0227(8) 0.0375(9) 0.0549(11) 0.0106(8) 0.0010(8) 0.0087(7)
N1 0.0181(7) 0.0268(8) 0.0330(8) 0.0032(9) 0.0004(7) 0.0021(6)
N2 0.0175(8) 0.0313(9) 0.0284(8) 0.0049(8) 0.0013(6) -0.0001(7)
N3 0.0200(8) 0.0298(9) 0.0285(9) 0.0033(7) 0.0032(7) 0.0041(7)
C1 0.0220(11) 0.0350(12) 0.0351(12) -0.0002(9) -0.0022(9) -0.0003(9)
C2 0.0199(9) 0.0290(9) 0.0316(9) -0.0001(10) 0.0035(9) -0.0014(7)
C3 0.0323(12) 0.0273(11) 0.0311(11) 0.0020(9) 0.0055(9) -0.0014(9)
C4 0.0384(13) 0.0268(11) 0.0307(11) 0.0035(8) 0.0087(9) 0.0028(9)
C5 0.0414(15) 0.0513(16) 0.0456(15) 0.0153(13) 0.0164(12) 0.0081(12)
C6 0.070(2) 0.059(2) 0.0567(19) 0.0125(16) 0.0396(18) 0.0174(18)
C7 0.105(3) 0.0528(19) 0.0447(16) -0.0071(15) 0.023(2) 0.009(2)
C8 0.091(3) 0.0469(18) 0.0403(15) -0.0064(13) 0.0038(16) -0.0113(17)
C9 0.0526(17) 0.0403(14) 0.0394(14) -0.0009(11) 0.0072(12) -0.0090(12)
C10 0.0477(17) 0.082(2) 0.0473(16) -0.0123(18) -0.0114(13) -0.0228(18)
C11 0.0208(10) 0.0235(10) 0.0304(10) 0.0050(8) 0.0011(8) -0.0020(8)
C12 0.0203(9) 0.0273(10) 0.0307(10) 0.0035(8) 0.0011(7) 0.0002(8)
C13 0.0316(13) 0.0599(17) 0.0306(11) 0.0024(11) 0.0031(10) 0.0130(12)
C14 0.0440(15) 0.070(2) 0.0285(11) -0.0020(13) 0.0027(10) 0.0139(15)
C15 0.0336(13) 0.0447(14) 0.0316(11) 0.0070(10) -0.0054(10) -0.0004(10)
C16 0.0354(13) 0.0458(14) 0.0347(11) 0.0046(11) -0.0034(9) 0.0147(12)
C17 0.0350(12) 0.0409(13) 0.0298(11) 0.0022(10) 0.0003(10) 0.0138(10)
C1" 0.0173(9) 0.0315(10) 0.0242(9) 0.0039(8) 0.0029(7) 0.0006(8)
C2" 0.0191(9) 0.0289(10) 0.0296(10) 0.0028(8) 0.0002(8) -0.0016(8)
C3" 0.0358(13) 0.0398(13) 0.0284(11) -0.0058(10) -0.0047(9) -0.0005(11)
C1' 0.0229(9) 0.0256(10) 0.0300(9) 0.0012(8) 0.0014(8) 0.0034(8)
C2' 0.0244(10) 0.0210(9) 0.0418(12) 0.0037(9) -0.0029(9) 0.0013(8)
C3' 0.0227(10) 0.0329(11) 0.0404(12) 0.0140(10) 0.0038(9) 0.0036(9)
C4' 0.0447(15) 0.069(2) 0.0372(14) 0.0249(14) 0.0032(12) 0.0220(15)
C5' 0.0476(16) 0.0228(12) 0.079(2) 0.0031(13) -0.0035(15) 0.0037(11)
C6' 0.0312(12) 0.0302(11) 0.0413(12) -0.0049(9) -0.0063(10) -0.0023(9)
C18 0.0432(16) 0.060(2) 0.0525(16) 0.0220(15) -0.0039(13) 0.0002(14)
Cl1A 0.020(3) 0.046(5) 0.032(2) 0.011(2) -0.0004(16) -0.0034(19)
Cl2A 0.073(4) 0.237(11) 0.196(10) 0.135(8) -0.039(5) -0.063(6)
Cl3A 0.176(11) 0.122(5) 0.113(6) 0.062(4) 0.099(7) 0.075(6)
Cl1B 0.036(7) 0.041(6) 0.055(7) -0.004(3) -0.012(3) -0.003(3)
Cl2B 0.039(3) 0.077(4) 0.051(2) 0.027(2) -0.0213(19) -0.031(3)
Cl3B 0.070(4) 0.068(3) 0.0409(19) -0.007(2) 0.0250(19) 0.016(2)
Cl1C 0.090(7) 0.123(7) 0.102(8) 0.027(7) 0.006(5) -0.016(5)
Cl2C 0.088(8) 0.091(6) 0.109(7) 0.043(5) -0.045(6) -0.065(6)
Cl3C 0.142(11) 0.133(8) 0.184(11) 0.017(8) 0.087(9) 0.037(6)

loop_
_atom_type_symbol
_atom_type_description
_atom_type_scat_dispersion_real
_atom_type_scat_dispersion_imag
_atom_type_scat_source
C C 0.0033 0.0016 'International Tables Vol C Tables 4.2.6.8 and 6.1.1.4'
H H 0.0000 0.0000 'International Tables Vol C Tables 4.2.6.8 and 6.1.1.4'
Cl Cl 0.1484 0.1585 'International Tables Vol C Tables 4.2.6.8 and 6.1.1.4'
N N 0.0061 0.0033 'International Tables Vol C Tables 4.2.6.8 and 6.1.1.4'
O O 0.0106 0.0060 'International Tables Vol C Tables 4.2.6.8 and 6.1.1.4'
I I -0.4742 1.8119 'International Tables Vol C Tables 4.2.6.8 and 6.1.1.4'

loop_
_geom_angle_atom_site_label_1
_geom_angle_atom_site_label_2
_geom_angle_atom_site_label_3
_geom_angle
_geom_angle_site_symmetry_1
_geom_angle_site_symmetry_3
_geom_angle_publ_flag
C1 O2 C10 115.9(2) . . ?
C1' N1 C2 120.20(18) . . ?
C1' N1 H1N 125.4(19) . . ?
C2 N1 H1N 108.3(19) . . ?
C1" N2 C3' 125.3(2) . . ?
C1" N2 H2N 117.3(19) . . ?
C3' N2 H2N 115.9(19) . . ?
C11 N3 C2" 119.30(17) . . ?
C11 N3 H3N 130.0(18) . . ?
C2" N3 H3N 107.6(18) . . ?
O1 C1 O2 124.0(2) . . ?
O1 C1 C2 125.1(2) . . ?
O2 C1 C2 110.9(2) . . ?
N1 C2 C1 109.83(19) . . ?
N1 C2 C3 110.67(19) . . ?
C1 C2 C3 109.98(19) . . ?
N1 C2 H2 108.8 . . ?
C1 C2 H2 108.8 . . ?
C3 C2 H2 108.8 . . ?
C4 C3 C2 112.6(2) . . ?
C4 C3 H3A 109.1 . . ?
C2 C3 H3A 109.1 . . ?
C4 C3 H3B 109.1 . . ?
C2 C3 H3B 109.1 . . ?
H3A C3 H3B 107.8 . . ?
C9 C4 C5 118.6(3) . . ?
C9 C4 C3 120.9(2) . . ?
C5 C4 C3 120.4(3) . . ?
C6 C5 C4 120.4(3) . . ?
C6 C5 H5 119.8 . . ?
C4 C5 H5 119.8 . . ?
C5 C6 C7 119.9(3) . . ?
C5 C6 H6 120.0 . . ?
C7 C6 H6 120.0 . . ?
C8 C7 C6 118.9(3) . . ?
C8 C7 H7 120.5 . . ?
C6 C7 H7 120.5 . . ?
C7 C8 C9 121.6(4) . . ?
C7 C8 H8 119.2 . . ?
C9 C8 H8 119.2 . . ?
C8 C9 C4 120.6(3) . . ?
C8 C9 H9 119.7 . . ?
C4 C9 H9 119.7 . . ?
O2 C10 H10A 109.5 . . ?
O2 C10 H10B 109.5 . . ?
H10A C10 H10B 109.5 . . ?
O2 C10 H10C 109.5 . . ?
H10A C10 H10C 109.5 . . ?
H10B C10 H10C 109.5 . . ?
O3 C11 N3 121.1(2) . . ?
O3 C11 C12 120.3(2) . . ?
N3 C11 C12 118.52(18) . . ?
C13 C12 C17 118.8(2) . . ?
C13 C12 C11 117.6(2) . . ?
C17 C12 C11 123.6(2) . . ?
C12 C13 C14 120.7(2) . . ?
C12 C13 H13 119.7 . . ?
C14 C13 H13 119.7 . . ?
C15 C14 C13 119.5(2) . . ?
C15 C14 H14 120.3 . . ?
C13 C14 H14 120.3 . . ?
C14 C15 C16 121.0(2) . . ?
C14 C15 I1 119.9(2) . . ?
C16 C15 I1 119.08(19) . . ?
C17 C16 C15 119.2(2) . . ?
C17 C16 H16 120.4 . . ?
C15 C16 H16 120.4 . . ?
C16 C17 C12 120.9(2) . . ?
C16 C17 H17 119.6 . . ?
C12 C17 H17 119.6 . . ?
O1" C1" N2 124.2(2) . . ?
O1" C1" C2" 121.8(2) . . ?
N2 C1" C2" 114.01(19) . . ?
N3 C2" C1" 110.40(19) . . ?
N3 C2" C3" 110.47(19) . . ?
C1" C2" C3" 111.1(2) . . ?
N3 C2" H2" 108.2 . . ?
C1" C2" H2" 108.2 . . ?
C3" C2" H2" 108.2 . . ?
C2" C3" H3"1 109.5 . . ?
C2" C3" H3"2 109.5 . . ?
H3"1 C3" H3"2 109.5 . . ?
C2" C3" H3"3 109.5 . . ?
H3"1 C3" H3"3 109.5 . . ?
H3"2 C3" H3"3 109.5 . . ?
O1' C1' N1 121.6(2) . . ?
O1' C1' C2' 121.6(2) . . ?
N1 C1' C2' 116.69(18) . . ?
C6' C2' C5' 108.5(2) . . ?
C6' C2' C1' 112.22(19) . . ?
C5' C2' C1' 108.9(2) . . ?
C6' C2' C3' 110.14(19) . . ?
C5' C2' C3' 109.6(2) . . ?
C1' C2' C3' 107.49(19) . . ?
N2 C3' C4' 108.1(2) . . ?
N2 C3' C2' 111.00(18) . . ?
C4' C3' C2' 114.3(2) . . ?
N2 C3' H3' 107.8 . . ?
C4' C3' H3' 107.8 . . ?
C2' C3' H3' 107.8 . . ?
C3' C4' H4'1 109.5 . . ?
C3' C4' H4'2 109.5 . . ?
H4'1 C4' H4'2 109.5 . . ?
C3' C4' H4'3 109.5 . . ?
H4'1 C4' H4'3 109.5 . . ?
H4'2 C4' H4'3 109.5 . . ?
C2' C5' H5'1 109.5 . . ?
C2' C5' H5'2 109.5 . . ?
H5'1 C5' H5'2 109.5 . . ?
C2' C5' H5'3 109.5 . . ?
H5'1 C5' H5'3 109.5 . . ?
H5'2 C5' H5'3 109.5 . . ?
C2' C6' H6'1 109.5 . . ?
C2' C6' H6'2 109.5 . . ?
H6'1 C6' H6'2 109.5 . . ?
C2' C6' H6'3 109.5 . . ?
H6'1 C6' H6'3 109.5 . . ?
H6'2 C6' H6'3 109.5 . . ?
Cl2A C18 Cl1C 114.8(8) . . ?
Cl2A C18 Cl3C 85.7(9) . . ?
Cl1C C18 Cl3C 110.0(10) . . ?
Cl2A C18 Cl3A 109.2(7) . . ?
Cl1C C18 Cl3A 104.4(9) . . ?
Cl2A C18 Cl3B 97.5(6) . . ?
Cl1C C18 Cl3B 113.0(8) . . ?
Cl1C C18 Cl2C 103.7(9) . . ?
Cl3C C18 Cl2C 109.9(10) . . ?
Cl3A C18 Cl2C 133.3(8) . . ?
Cl3B C18 Cl2C 121.6(6) . . ?
Cl2A C18 Cl1A 114.4(6) . . ?
Cl3C C18 Cl1A 111.6(8) . . ?
Cl3A C18 Cl1A 106.0(6) . . ?
Cl3B C18 Cl1A 114.6(5) . . ?
Cl2C C18 Cl1A 102.8(6) . . ?
Cl2A C18 Cl1B 117.0(7) . . ?
Cl3C C18 Cl1B 109.2(9) . . ?
Cl3A C18 Cl1B 102.8(8) . . ?
Cl3B C18 Cl1B 111.7(7) . . ?
Cl2C C18 Cl1B 106.0(8) . . ?
Cl1C C18 Cl2B 111.6(8) . . ?
Cl3C C18 Cl2B 99.3(8) . . ?
Cl3A C18 Cl2B 122.4(6) . . ?
Cl3B C18 Cl2B 110.5(5) . . ?
Cl1A C18 Cl2B 110.8(5) . . ?
Cl1B C18 Cl2B 113.9(7) . . ?
Cl2A C18 H18 109.0 . . ?
Cl1C C18 H18 110.2 . . ?
Cl3C C18 H18 125.1 . . ?
Cl3A C18 H18 109.0 . . ?
Cl3B C18 H18 111.7 . . ?
Cl2C C18 H18 95.0 . . ?
Cl1A C18 H18 109.0 . . ?
Cl1B C18 H18 109.4 . . ?
Cl2B C18 H18 99.0 . . ?

loop_
_geom_bond_atom_site_label_1
_geom_bond_atom_site_label_2
_geom_bond_distance
_geom_bond_site_symmetry_2
_geom_bond_publ_flag
I1 C15 2.099(2) . ?
O1 C1 1.202(3) . ?
O2 C1 1.330(3) . ?
O2 C10 1.454(4) . ?
O3 C11 1.237(3) . ?
O1" C1" 1.235(3) . ?
O1' C1' 1.227(3) . ?
N1 C1' 1.351(3) . ?
N1 C2 1.446(3) . ?
N1 H1N 0.881(17) . ?
N2 C1" 1.341(3) . ?
N2 C3' 1.465(3) . ?
N2 H2N 0.901(17) . ?
N3 C11 1.346(3) . ?
N3 C2" 1.453(3) . ?
N3 H3N 0.956(17) . ?
C1 C2 1.529(4) . ?
C2 C3 1.547(3) . ?
C2 H2 1.0000 . ?
C3 C4 1.506(3) . ?
C3 H3A 0.9900 . ?
C3 H3B 0.9900 . ?
C4 C9 1.382(4) . ?
C4 C5 1.393(4) . ?
C5 C6 1.393(5) . ?
C5 H5 0.9500 . ?
C6 C7 1.397(7) . ?
C6 H6 0.9500 . ?
C7 C8 1.364(6) . ?
C7 H7 0.9500 . ?
C8 C9 1.378(4) . ?
C8 H8 0.9500 . ?
C9 H9 0.9500 . ?
C10 H10A 0.9800 . ?
C10 H10B 0.9800 . ?
C10 H10C 0.9800 . ?
C11 C12 1.497(3) . ?
C12 C13 1.384(3) . ?
C12 C17 1.395(3) . ?
C13 C14 1.391(4) . ?
C13 H13 0.9500 . ?
C14 C15 1.373(4) . ?
C14 H14 0.9500 . ?
C15 C16 1.384(4) . ?
C16 C17 1.383(3) . ?
C16 H16 0.9500 . ?
C17 H17 0.9500 . ?
C1" C2" 1.525(3) . ?
C2" C3" 1.534(3) . ?
C2" H2" 1.0000 . ?
C3" H3"1 0.9800 . ?
C3" H3"2 0.9800 . ?
C3" H3"3 0.9800 . ?
C1' C2' 1.543(3) . ?
C2' C6' 1.530(3) . ?
C2' C5' 1.531(3) . ?
C2' C3' 1.561(4) . ?
C3' C4' 1.520(4) . ?
C3' H3' 1.0000 . ?
C4' H4'1 0.9800 . ?
C4' H4'2 0.9800 . ?
C4' H4'3 0.9800 . ?
C5' H5'1 0.9800 . ?
C5' H5'2 0.9800 . ?
C5' H5'3 0.9800 . ?
C6' H6'1 0.9800 . ?
C6' H6'2 0.9800 . ?
C6' H6'3 0.9800 . ?
C18 Cl2A 1.669(10) . ?
C18 Cl1C 1.693(12) . ?
C18 Cl3C 1.730(13) . ?
C18 Cl3A 1.743(11) . ?
C18 Cl3B 1.749(6) . ?
C18 Cl2C 1.749(13) . ?
C18 Cl1A 1.762(8) . ?
C18 Cl1B 1.778(12) . ?
C18 Cl2B 1.792(9) . ?
C18 H18 1.0000 . ?

loop_
_geom_hbond_atom_site_label_D
_geom_hbond_atom_site_label_H
_geom_hbond_atom_site_label_A
_geom_hbond_distance_DH
_geom_hbond_distance_HA
_geom_hbond_distance_DA
_geom_hbond_angle_DHA
_geom_hbond_site_symmetry_A
N1 H1N O3 0.881(17) 2.177(18) 3.043(2) 167(3) .
N2 H2N O1 0.901(17) 2.061(18) 2.962(3) 178(3) .
N3 H3N O1" 0.956(17) 2.007(18) 2.961(2) 175(3) 2_675

loop_
_geom_torsion_atom_site_label_1
_geom_torsion_atom_site_label_2
_geom_torsion_atom_site_label_3
_geom_torsion_atom_site_label_4
_geom_torsion
_geom_torsion_site_symmetry_1
_geom_torsion_site_symmetry_2
_geom_torsion_site_symmetry_3
_geom_torsion_site_symmetry_4
_geom_torsion_publ_flag
C10 O2 C1 O1 -2.4(4) . . . . ?
C10 O2 C1 C2 176.7(3) . . . . ?
C1' N1 C2 C1 -79.7(2) . . . . ?
C1' N1 C2 C3 158.71(19) . . . . ?
O1 C1 C2 N1 -10.2(3) . . . . ?
O2 C1 C2 N1 170.7(2) . . . . ?
O1 C1 C2 C3 111.9(3) . . . . ?
O2 C1 C2 C3 -67.2(3) . . . . ?
N1 C2 C3 C4 -70.2(3) . . . . ?
C1 C2 C3 C4 168.2(2) . . . . ?
C2 C3 C4 C9 80.3(3) . . . . ?
C2 C3 C4 C5 -101.2(3) . . . . ?
C9 C4 C5 C6 0.7(4) . . . . ?
C3 C4 C5 C6 -177.8(3) . . . . ?
C4 C5 C6 C7 -0.3(5) . . . . ?
C5 C6 C7 C8 -0.5(6) . . . . ?
C6 C7 C8 C9 0.8(6) . . . . ?
C7 C8 C9 C4 -0.4(5) . . . . ?
C5 C4 C9 C8 -0.4(4) . . . . ?
C3 C4 C9 C8 178.1(3) . . . . ?
C2" N3 C11 O3 -0.8(3) . . . . ?
C2" N3 C11 C12 178.60(19) . . . . ?
O3 C11 C12 C13 7.4(3) . . . . ?
N3 C11 C12 C13 -172.1(2) . . . . ?
O3 C11 C12 C17 -174.3(2) . . . . ?
N3 C11 C12 C17 6.3(3) . . . . ?
C17 C12 C13 C14 -1.8(4) . . . . ?
C11 C12 C13 C14 176.6(3) . . . . ?
C12 C13 C14 C15 -0.8(5) . . . . ?
C13 C14 C15 C16 3.1(5) . . . . ?
C13 C14 C15 I1 -174.5(3) . . . . ?
C14 C15 C16 C17 -2.7(5) . . . . ?
I1 C15 C16 C17 174.9(2) . . . . ?
C15 C16 C17 C12 0.0(5) . . . . ?
C13 C12 C17 C16 2.2(4) . . . . ?
C11 C12 C17 C16 -176.1(2) . . . . ?
C3' N2 C1" O1" 5.9(4) . . . . ?
C3' N2 C1" C2" -174.9(2) . . . . ?
C11 N3 C2" C1" -70.0(3) . . . . ?
C11 N3 C2" C3" 166.7(2) . . . . ?
O1" C1" C2" N3 -44.3(3) . . . . ?
N2 C1" C2" N3 136.41(19) . . . . ?
O1" C1" C2" C3" 78.6(3) . . . . ?
N2 C1" C2" C3" -100.7(2) . . . . ?
C2 N1 C1' O1' -9.2(3) . . . . ?
C2 N1 C1' C2' 167.8(2) . . . . ?
O1' C1' C2' C6' -149.6(2) . . . . ?
N1 C1' C2' C6' 33.4(3) . . . . ?
O1' C1' C2' C5' -29.5(3) . . . . ?
N1 C1' C2' C5' 153.5(2) . . . . ?
O1' C1' C2' C3' 89.1(3) . . . . ?
N1 C1' C2' C3' -87.9(2) . . . . ?
C1" N2 C3' C4' -137.7(2) . . . . ?
C1" N2 C3' C2' 96.3(2) . . . . ?
C6' C2' C3' N2 -63.5(2) . . . . ?
C5' C2' C3' N2 177.2(2) . . . . ?
C1' C2' C3' N2 59.0(2) . . . . ?
C6' C2' C3' C4' 174.0(2) . . . . ?
C5' C2' C3' C4' 54.7(3) . . . . ?
C1' C2' C3' C4' -63.5(3) . . . . ?
